data_7119313
loop_
_publ_author_name
'Dichiarante, V.'
'Tirotta, I.'
'Catalano, L.'
'Terraneo, G.'
'Raffaini, G.'
'Chierotti, M. R.'
'Gobetto, R.'
'Baldelli Bombelli, F.'
'Metrangolo, P.'

_publ_section_title
;
 Superfluorinated and NIR-luminescent gold nanoclusters.
;
_journal_issue 3
_journal_name_full 'Chemical communications (Cambridge, England)'
_journal_page_first 621
_journal_page_last 624
_journal_paper_doi 10.1039/c6cc09324h
_journal_volume 53
_journal_year 2017
_chemical_formula_moiety 'C20 H15 F27 O4 S'
_chemical_formula_sum 'C20 H15 F27 O4 S'
_chemical_formula_weight 864.38
_chemical_name_systematic
;
 ?
;
_space_group_crystal_system monoclinic
_space_group_IT_number 14
_space_group_name_Hall '-P 2yn'
_space_group_name_H-M_alt 'P 1 21/n 1'
_symmetry_space_group_name_Hall '-P 2yn'
_symmetry_space_group_name_H-M 'P 1 21/n 1'
_atom_sites_solution_hydrogens mixed
_atom_sites_solution_primary direct
_atom_sites_solution_secondary difmap
_audit_creation_method SHELXL-2013
_audit_update_record
;
2016-11-28 deposited with the CCDC.
2016-12-05 downloaded from the CCDC.
;
_cell_angle_alpha 90
_cell_angle_beta 90.105(4)
_cell_angle_gamma 90
_cell_formula_units_Z 4
_cell_length_a 6.7936(7)
_cell_length_b 24.851(3)
_cell_length_c 17.591(2)
_cell_measurement_reflns_used 9856
_cell_measurement_temperature 140(2)
_cell_measurement_theta_max 24.23
_cell_measurement_theta_min 2.72
_cell_volume 2969.8(6)
_computing_cell_refinement 'Bruker SAINT'
_computing_data_collection 'Bruker APEX2'
_computing_data_reduction 'Bruker SAINT'
_computing_molecular_graphics 'Mercury (Macrae at al., 2008)'
_computing_publication_material 'Bruker SHELXTL'
_computing_structure_refinement 'SHELXL-2013 (Sheldrick, 2013)'
_computing_structure_solution 'SHELXS-97 (Sheldrick, 2008)'
_diffrn_ambient_temperature 140(2)
_diffrn_measured_fraction_theta_full 1.001
_diffrn_measured_fraction_theta_max 0.998
_diffrn_measurement_device_type 'Bruker APEX-II CCD'
_diffrn_measurement_method '\f and \w scans'
_diffrn_radiation_monochromator 'TRIUMPH graphite'
_diffrn_radiation_source 'fine-focus sealed tube'
_diffrn_radiation_type MoK\a
_diffrn_radiation_wavelength 0.71073
_diffrn_reflns_av_R_equivalents 0.0321
_diffrn_reflns_av_unetI/netI 0.0246
_diffrn_reflns_Laue_measured_fraction_full 1.001
_diffrn_reflns_Laue_measured_fraction_max 0.998
_diffrn_reflns_limit_h_max 8
_diffrn_reflns_limit_h_min -7
_diffrn_reflns_limit_k_max 31
_diffrn_reflns_limit_k_min -31
_diffrn_reflns_limit_l_max 20
_diffrn_reflns_limit_l_min -22
_diffrn_reflns_number 54783
_diffrn_reflns_point_group_measured_fraction_full 1.001
_diffrn_reflns_point_group_measured_fraction_max 0.998
_diffrn_reflns_theta_full 25.242
_diffrn_reflns_theta_max 27.167
_diffrn_reflns_theta_min 2.007
_exptl_absorpt_coefficient_mu 0.309
_exptl_absorpt_correction_T_max 0.7455
_exptl_absorpt_correction_T_min 0.6886
_exptl_absorpt_correction_type multi-scan
_exptl_absorpt_process_details 'Bruker (2001). SADABS. Bruker AXS Inc., Madison, Wisconsin, USA.'
_exptl_crystal_colour colourless
_exptl_crystal_density_diffrn 1.933
_exptl_crystal_density_method 'not measured'
_exptl_crystal_description Block
_exptl_crystal_F_000 1704
_exptl_crystal_size_max 0.180
_exptl_crystal_size_mid 0.160
_exptl_crystal_size_min 0.120
_refine_diff_density_max 0.552
_refine_diff_density_min -0.274
_refine_diff_density_rms 0.057
_refine_ls_extinction_method none
_refine_ls_goodness_of_fit_ref 1.014
_refine_ls_hydrogen_treatment mixed
_refine_ls_matrix_type full
_refine_ls_number_parameters 477
_refine_ls_number_reflns 6496
_refine_ls_number_restraints 0
_refine_ls_restrained_S_all 1.014
_refine_ls_R_factor_all 0.0533
_refine_ls_R_factor_gt 0.0403
_refine_ls_shift/su_max 0.001
_refine_ls_shift/su_mean 0.000
_refine_ls_structure_factor_coef Fsqd
_refine_ls_weighting_details 'w=1/[\s^2^(Fo^2^)+(0.0588P)^2^+1.4771P] where P=(Fo^2^+2Fc^2^)/3'
_refine_ls_weighting_scheme calc
_refine_ls_wR_factor_gt 0.0974
_refine_ls_wR_factor_ref 0.1048
_reflns_Friedel_coverage 0.000
_reflns_number_gt 5459
_reflns_number_total 6496
_reflns_threshold_expression 'I > 2\s(I)'
_cod_data_source_file c6cc09324h2.cif
_cod_data_source_block luc41
_cod_database_code 7119313
_shelx_space_group_comment
;
The symmetry employed for this shelxl refinement is uniquely defined
by the following loop, which should always be used as a source of
symmetry information in preference to the above space-group names.
They are only intended as comments.
;
_shelx_estimated_absorpt_t_min 0.947
_shelx_estimated_absorpt_t_max 0.964
_shelxl_version_number 2013-3

loop_
_space_group_symop_operation_xyz
'x, y, z'
'-x+1/2, y+1/2, -z+1/2'
'-x, -y, -z'
'x-1/2, -y-1/2, z-1/2'

loop_
_atom_site_label
_atom_site_type_symbol
_atom_site_fract_x
_atom_site_fract_y
_atom_site_fract_z
_atom_site_U_iso_or_equiv
_atom_site_adp_type
_atom_site_occupancy
_atom_site_site_symmetry_order
_atom_site_calc_flag
_atom_site_refinement_flags_posn
_atom_site_refinement_flags_adp
_atom_site_refinement_flags_occupancy
_atom_site_disorder_assembly
_atom_site_disorder_group
S1A S 1.13301(12) 0.21226(3) 0.77697(6) 0.03664(19) Uani 0.93 1 d . . P A 1
H1 H 1.097(7) 0.2009(16) 0.842(2) 0.072(13) Uiso 1 1 d . . . B 1
S1B S 1.1180(16) 0.2095(4) 0.7304(9) 0.03664(19) Uani 0.07 1 d . . P A 2
C1 C 0.3444(3) 0.38214(9) 0.75583(13) 0.0193(5) Uani 1 1 d . . . . .
C2 C 0.5561(4) 0.36156(10) 0.76053(15) 0.0228(5) Uani 1 1 d . . . . .
H2A H 0.6274 0.3703 0.7131 0.027 Uiso 1 1 calc R U . . .
H2B H 0.6256 0.3789 0.8036 0.027 Uiso 1 1 calc R U . . .
O1 O 0.5502(3) 0.30515(7) 0.77124(11) 0.0267(4) Uani 1 1 d . . . . .
C3 C 0.7344(4) 0.28045(11) 0.75633(16) 0.0282(6) Uani 1 1 d . . . . .
H3A H 0.8379 0.2972 0.7882 0.034 Uiso 1 1 calc R U . . .
H3B H 0.7702 0.2856 0.7023 0.034 Uiso 1 1 calc R U . . .
C4 C 0.7201(4) 0.22167(11) 0.77379(19) 0.0344(6) Uani 1 1 d . . . . .
H4A H 0.5981 0.2073 0.7505 0.041 Uiso 1 1 calc R U . . .
H4B H 0.7093 0.2170 0.8295 0.041 Uiso 1 1 calc R U . . .
C5 C 0.8936(4) 0.18918(12) 0.7454(2) 0.0388(7) Uani 1 1 d . . . . .
H5A H 0.8914 0.1894 0.6892 0.047 Uiso 1 1 calc R U . A 1
H5B H 0.8764 0.1514 0.7621 0.047 Uiso 1 1 calc R U . A 1
C6 C 0.2395(4) 0.35653(9) 0.68843(13) 0.0212(5) Uani 1 1 d . . . . .
H6A H 0.2472 0.3168 0.6915 0.025 Uiso 1 1 calc R U . . .
H6B H 0.0992 0.3673 0.6875 0.025 Uiso 1 1 calc R U . . .
O2 O 0.3393(3) 0.37579(7) 0.62082(9) 0.0229(4) Uani 1 1 d . . . . .
C7 C 0.2988(4) 0.35376(10) 0.55001(14) 0.0238(5) Uani 1 1 d . . . . .
C9 C 0.3835(5) 0.39582(12) 0.49343(16) 0.0335(6) Uani 1 1 d . . . . .
C8 C 0.0768(4) 0.34552(12) 0.53493(15) 0.0336(6) Uani 1 1 d . . . . .
C10 C 0.4128(5) 0.29991(12) 0.53928(16) 0.0347(6) Uani 1 1 d . . . . .
C11 C 0.3549(3) 0.44325(9) 0.74804(14) 0.0204(5) Uani 1 1 d . . . . .
H11A H 0.4072 0.4597 0.7952 0.024 Uiso 1 1 calc R U . . .
H11B H 0.4407 0.4536 0.7050 0.024 Uiso 1 1 calc R U . . .
O3 O 0.1535(2) 0.46042(7) 0.73440(11) 0.0253(4) Uani 1 1 d . . . . .
O4 O 0.3198(3) 0.38874(7) 0.89078(9) 0.0236(4) Uani 1 1 d . . . . .
C12 C 0.1049(4) 0.51438(10) 0.72659(16) 0.0268(5) Uani 1 1 d . . . . .
C13 C 0.1787(5) 0.53805(12) 0.65051(18) 0.0383(7) Uani 1 1 d . . . . .
C14 C -0.1225(4) 0.51316(12) 0.7264(2) 0.0440(8) Uani 1 1 d . . . . .
C15 C 0.1803(6) 0.54907(12) 0.79384(19) 0.0442(8) Uani 1 1 d . . . . .
C16 C 0.2233(4) 0.36555(10) 0.82492(13) 0.0209(5) Uani 1 1 d . . . . .
H16A H 0.0870 0.3793 0.8204 0.025 Uiso 1 1 calc R U . . .
H16B H 0.2186 0.3258 0.8293 0.025 Uiso 1 1 calc R U . . .
C17 C 0.2536(4) 0.37627(10) 0.96344(14) 0.0265(6) Uani 1 1 d . . . . .
C18 C 0.3331(5) 0.32127(12) 0.98994(17) 0.0345(6) Uani 1 1 d . . . . .
C19 C 0.0255(4) 0.37797(13) 0.97095(16) 0.0345(6) Uani 1 1 d . . . . .
C20 C 0.3446(5) 0.42138(13) 1.01384(17) 0.0412(7) Uani 1 1 d . . . . .
F1 F -0.0268(3) 0.38599(8) 0.56082(11) 0.0478(5) Uani 1 1 d . . . . .
F2 F 0.0375(3) 0.33884(8) 0.46222(9) 0.0486(5) Uani 1 1 d . . . . .
F3 F 0.0139(3) 0.30099(8) 0.57149(10) 0.0445(4) Uani 1 1 d . . . . .
F4 F 0.5550(3) 0.41400(8) 0.51578(10) 0.0491(5) Uani 1 1 d . . . . .
F5 F 0.3999(3) 0.37600(7) 0.42390(9) 0.0480(5) Uani 1 1 d . . . . .
F6 F 0.2616(3) 0.43783(7) 0.48904(11) 0.0523(5) Uani 1 1 d . . . . .
F7 F 0.3588(4) 0.27487(7) 0.47636(10) 0.0517(5) Uani 1 1 d . . . . .
F8 F 0.6043(3) 0.30935(9) 0.53401(13) 0.0589(6) Uani 1 1 d . . . . .
F9 F 0.3850(3) 0.26693(7) 0.59654(10) 0.0481(5) Uani 1 1 d . . . . .
F10 F 0.3659(3) 0.52799(8) 0.63760(12) 0.0565(5) Uani 1 1 d . . . . .
F11 F 0.0806(4) 0.51513(9) 0.59222(12) 0.0634(6) Uani 1 1 d . . . . .
F12 F 0.1477(3) 0.59029(7) 0.64589(11) 0.0494(5) Uani 1 1 d . . . . .
F13 F -0.1910(3) 0.47535(8) 0.68218(16) 0.0672(7) Uani 1 1 d . . . . .
F14 F -0.1995(3) 0.55939(7) 0.70447(15) 0.0596(6) Uani 1 1 d . . . . .
F15 F -0.1879(3) 0.50266(10) 0.79588(17) 0.0768(8) Uani 1 1 d . . . . .
F16 F 0.0829(4) 0.59489(7) 0.79908(11) 0.0557(6) Uani 1 1 d . . . . .
F17 F 0.1686(4) 0.52293(8) 0.85747(11) 0.0648(7) Uani 1 1 d . . . . .
F18 F 0.3724(3) 0.56141(8) 0.78255(13) 0.0586(6) Uani 1 1 d . . . . .
F19 F -0.0543(3) 0.33370(7) 0.94155(10) 0.0395(4) Uani 1 1 d . . . . .
F20 F -0.0490(3) 0.41923(7) 0.93297(11) 0.0456(4) Uani 1 1 d . . . . .
F21 F -0.0317(3) 0.38145(9) 1.04237(10) 0.0547(5) Uani 1 1 d . . . . .
F22 F 0.2434(4) 0.46691(7) 1.00537(11) 0.0567(6) Uani 1 1 d . . . . .
F23 F 0.3377(3) 0.40841(8) 1.08692(10) 0.0527(5) Uani 1 1 d . . . . .
F24 F 0.5281(3) 0.43089(8) 0.99457(11) 0.0550(6) Uani 1 1 d . . . . .
F25 F 0.2496(3) 0.30497(7) 1.05429(10) 0.0496(5) Uani 1 1 d . . . . .
F26 F 0.5265(3) 0.32370(9) 1.00178(13) 0.0577(6) Uani 1 1 d . . . . .
F27 F 0.3010(3) 0.28324(6) 0.93908(10) 0.0441(5) Uani 1 1 d . . . . .

loop_
_atom_site_aniso_label
_atom_site_aniso_U_11
_atom_site_aniso_U_22
_atom_site_aniso_U_33
_atom_site_aniso_U_23
_atom_site_aniso_U_13
_atom_site_aniso_U_12
S1A 0.0251(3) 0.0267(3) 0.0581(6) 0.0019(4) -0.0015(4) 0.0035(3)
S1B 0.0251(3) 0.0267(3) 0.0581(6) 0.0019(4) -0.0015(4) 0.0035(3)
C1 0.0194(11) 0.0164(11) 0.0221(12) 0.0022(9) 0.0014(9) -0.0016(9)
C2 0.0202(11) 0.0196(11) 0.0287(13) 0.0036(10) 0.0003(10) 0.0017(9)
O1 0.0205(8) 0.0205(8) 0.0391(11) 0.0075(8) 0.0025(8) 0.0034(7)
C3 0.0238(12) 0.0244(13) 0.0365(15) 0.0048(11) 0.0022(11) 0.0047(10)
C4 0.0235(12) 0.0234(13) 0.0564(19) 0.0035(13) -0.0019(13) -0.0007(10)
C5 0.0364(16) 0.0254(14) 0.0544(18) -0.0071(13) -0.0110(14) 0.0046(11)
C6 0.0206(12) 0.0207(12) 0.0222(12) 0.0024(9) 0.0022(9) -0.0011(9)
O2 0.0256(9) 0.0245(8) 0.0186(8) -0.0003(7) 0.0029(7) -0.0042(7)
C7 0.0241(12) 0.0245(12) 0.0227(12) -0.0018(10) 0.0016(10) 0.0032(10)
C9 0.0399(16) 0.0356(15) 0.0251(14) 0.0026(12) 0.0052(12) 0.0019(13)
C8 0.0282(14) 0.0451(17) 0.0275(14) -0.0030(12) -0.0036(11) 0.0015(12)
C10 0.0375(17) 0.0332(15) 0.0335(15) -0.0016(12) 0.0059(12) 0.0096(12)
C11 0.0177(11) 0.0182(11) 0.0252(11) 0.0032(9) -0.0006(10) -0.0007(9)
O3 0.0171(8) 0.0167(8) 0.0419(10) 0.0025(7) 0.0015(8) 0.0006(6)
O4 0.0263(9) 0.0254(9) 0.0190(8) 0.0012(7) 0.0008(7) -0.0064(7)
C12 0.0240(13) 0.0183(12) 0.0382(14) 0.0041(11) 0.0020(11) 0.0029(9)
C13 0.0392(17) 0.0334(15) 0.0421(17) 0.0097(13) 0.0031(13) 0.0091(13)
C14 0.0271(14) 0.0314(15) 0.074(2) 0.0023(16) 0.0087(16) 0.0066(12)
C15 0.060(2) 0.0257(14) 0.0463(19) -0.0029(13) -0.0063(16) 0.0030(14)
C16 0.0214(11) 0.0228(12) 0.0185(11) -0.0005(9) 0.0008(9) -0.0035(9)
C17 0.0331(14) 0.0247(13) 0.0216(12) -0.0006(10) 0.0018(11) -0.0038(11)
C18 0.0434(17) 0.0328(14) 0.0272(14) 0.0047(12) -0.0087(12) -0.0055(13)
C19 0.0338(15) 0.0425(17) 0.0271(14) -0.0036(12) 0.0095(12) -0.0028(13)
C20 0.053(2) 0.0381(16) 0.0323(16) -0.0041(13) -0.0009(14) -0.0145(15)
F1 0.0306(9) 0.0597(12) 0.0530(11) -0.0060(9) -0.0060(8) 0.0175(8)
F2 0.0456(11) 0.0709(13) 0.0294(9) -0.0009(9) -0.0129(8) -0.0031(9)
F3 0.0371(10) 0.0570(11) 0.0394(10) -0.0010(9) -0.0022(8) -0.0181(8)
F4 0.0478(11) 0.0612(12) 0.0382(10) 0.0128(9) 0.0066(9) -0.0223(9)
F5 0.0700(14) 0.0523(11) 0.0219(8) 0.0011(8) 0.0122(8) -0.0041(10)
F6 0.0783(14) 0.0356(9) 0.0431(10) 0.0155(8) 0.0124(10) 0.0148(10)
F7 0.0813(15) 0.0400(10) 0.0338(9) -0.0144(8) 0.0038(10) 0.0124(10)
F8 0.0348(11) 0.0595(12) 0.0825(16) -0.0048(11) 0.0117(10) 0.0157(9)
F9 0.0730(13) 0.0313(9) 0.0400(10) 0.0080(7) 0.0102(9) 0.0208(9)
F10 0.0411(10) 0.0645(12) 0.0639(12) 0.0368(10) 0.0201(10) 0.0131(9)
F11 0.0851(16) 0.0623(13) 0.0428(11) -0.0069(10) -0.0158(11) 0.0115(12)
F12 0.0676(13) 0.0288(9) 0.0519(11) 0.0167(8) 0.0059(10) 0.0106(9)
F13 0.0254(9) 0.0469(12) 0.129(2) -0.0123(13) -0.0159(11) 0.0013(8)
F14 0.0341(9) 0.0352(10) 0.1094(18) 0.0118(11) -0.0011(11) 0.0164(8)
F15 0.0459(12) 0.0750(15) 0.110(2) 0.0301(14) 0.0435(13) 0.0195(11)
F16 0.0935(16) 0.0257(9) 0.0478(11) -0.0083(8) 0.0009(11) 0.0186(10)
F17 0.121(2) 0.0411(10) 0.0327(10) 0.0004(8) -0.0014(12) 0.0183(12)
F18 0.0561(12) 0.0367(10) 0.0827(15) -0.0073(10) -0.0251(12) -0.0088(9)
F19 0.0339(9) 0.0480(10) 0.0368(9) -0.0008(8) 0.0055(8) -0.0168(8)
F20 0.0422(10) 0.0473(10) 0.0473(10) -0.0011(8) 0.0068(9) 0.0148(8)
F21 0.0530(12) 0.0790(14) 0.0322(10) -0.0095(9) 0.0173(9) -0.0061(10)
F22 0.0910(16) 0.0314(10) 0.0476(11) -0.0124(8) -0.0025(11) -0.0084(10)
F23 0.0768(14) 0.0582(12) 0.0230(9) -0.0060(8) -0.0058(9) -0.0211(11)
F24 0.0579(13) 0.0648(13) 0.0424(10) -0.0083(9) -0.0065(10) -0.0353(11)
F25 0.0760(14) 0.0446(10) 0.0281(9) 0.0130(8) -0.0015(9) -0.0142(9)
F26 0.0423(11) 0.0617(13) 0.0691(14) 0.0169(10) -0.0153(11) 0.0018(9)
F27 0.0725(13) 0.0262(8) 0.0336(9) 0.0019(7) -0.0055(9) 0.0037(8)

loop_
_atom_type_symbol
_atom_type_description
_atom_type_scat_dispersion_real
_atom_type_scat_dispersion_imag
_atom_type_scat_source
C C 0.0033 0.0016 'International Tables Vol C Tables 4.2.6.8 and 6.1.1.4'
H H 0.0000 0.0000 'International Tables Vol C Tables 4.2.6.8 and 6.1.1.4'
O O 0.0106 0.0060 'International Tables Vol C Tables 4.2.6.8 and 6.1.1.4'
F F 0.0171 0.0103 'International Tables Vol C Tables 4.2.6.8 and 6.1.1.4'
S S 0.1246 0.1234 'International Tables Vol C Tables 4.2.6.8 and 6.1.1.4'

loop_
_geom_angle_atom_site_label_1
_geom_angle_atom_site_label_2
_geom_angle_atom_site_label_3
_geom_angle
C5 S1A H1 92(2)
C6 C1 C16 104.76(18)
C6 C1 C11 111.60(19)
C16 C1 C11 111.45(19)
C6 C1 C2 110.0(2)
C16 C1 C2 112.0(2)
C11 C1 C2 107.09(19)
O1 C2 C1 108.17(19)
O1 C2 H2A 110.1
C1 C2 H2A 110.1
O1 C2 H2B 110.1
C1 C2 H2B 110.1
H2A C2 H2B 108.4
C2 O1 C3 112.26(19)
O1 C3 C4 109.1(2)
O1 C3 H3A 109.9
C4 C3 H3A 109.9
O1 C3 H3B 109.9
C4 C3 H3B 109.9
H3A C3 H3B 108.3
C3 C4 C5 113.7(2)
C3 C4 H4A 108.8
C5 C4 H4A 108.8
C3 C4 H4B 108.8
C5 C4 H4B 108.8
H4A C4 H4B 107.7
C4 C5 S1B 128.1(5)
C4 C5 S1A 115.5(2)
C4 C5 H5A 108.4
S1A C5 H5A 108.4
C4 C5 H5B 108.4
S1A C5 H5B 108.4
H5A C5 H5B 107.5
O2 C6 C1 106.36(18)
O2 C6 H6A 110.5
C1 C6 H6A 110.5
O2 C6 H6B 110.5
C1 C6 H6B 110.5
H6A C6 H6B 108.6
C7 O2 C6 120.89(18)
O2 C7 C8 113.5(2)
O2 C7 C9 103.7(2)
C8 C7 C9 110.0(2)
O2 C7 C10 110.5(2)
C8 C7 C10 110.5(2)
C9 C7 C10 108.4(2)
F4 C9 F5 109.2(2)
F4 C9 F6 107.4(2)
F5 C9 F6 106.9(2)
F4 C9 C7 111.7(2)
F5 C9 C7 111.9(2)
F6 C9 C7 109.4(2)
F1 C8 F2 109.0(2)
F1 C8 F3 107.0(2)
F2 C8 F3 107.2(2)
F1 C8 C7 111.3(2)
F2 C8 C7 112.3(2)
F3 C8 C7 109.7(2)
F9 C10 F7 108.0(2)
F9 C10 F8 107.9(3)
F7 C10 F8 107.2(2)
F9 C10 C7 111.8(2)
F7 C10 C7 111.6(2)
F8 C10 C7 110.2(2)
O3 C11 C1 105.25(18)
O3 C11 H11A 110.7
C1 C11 H11A 110.7
O3 C11 H11B 110.7
C1 C11 H11B 110.7
H11A C11 H11B 108.8
C12 O3 C11 121.60(18)
C17 O4 C16 119.97(19)
O3 C12 C14 102.6(2)
O3 C12 C13 112.1(2)
C14 C12 C13 109.4(2)
O3 C12 C15 112.6(2)
C14 C12 C15 110.0(3)
C13 C12 C15 110.0(2)
F10 C13 F12 109.3(3)
F10 C13 F11 105.4(3)
F12 C13 F11 106.9(2)
F10 C13 C12 113.1(2)
F12 C13 C12 112.1(2)
F11 C13 C12 109.7(3)
F13 C14 F14 108.1(3)
F13 C14 F15 106.7(3)
F14 C14 F15 107.9(3)
F13 C14 C12 111.8(3)
F14 C14 C12 112.3(3)
F15 C14 C12 109.8(3)
F17 C15 F16 109.9(3)
F17 C15 F18 107.5(3)
F16 C15 F18 107.3(3)
F17 C15 C12 111.1(2)
F16 C15 C12 111.6(3)
F18 C15 C12 109.3(3)
O4 C16 C1 106.57(19)
O4 C16 H16A 110.4
C1 C16 H16A 110.4
O4 C16 H16B 110.4
C1 C16 H16B 110.4
H16A C16 H16B 108.6
O4 C17 C18 111.2(2)
O4 C17 C19 113.3(2)
C18 C17 C19 110.3(2)
O4 C17 C20 103.6(2)
C18 C17 C20 109.1(2)
C19 C17 C20 109.1(2)
F27 C18 F25 106.8(2)
F27 C18 F26 107.5(3)
F25 C18 F26 107.6(2)
F27 C18 C17 111.9(2)
F25 C18 C17 112.2(3)
F26 C18 C17 110.6(2)
F21 C19 F20 108.5(2)
F21 C19 F19 107.7(2)
F20 C19 F19 106.8(2)
F21 C19 C17 112.2(2)
F20 C19 C17 111.0(2)
F19 C19 C17 110.5(2)
F24 C20 F23 109.2(3)
F24 C20 F22 107.9(3)
F23 C20 F22 107.2(3)
F24 C20 C17 111.0(3)
F23 C20 C17 111.2(2)
F22 C20 C17 110.1(3)

loop_
_geom_bond_atom_site_label_1
_geom_bond_atom_site_label_2
_geom_bond_distance
S1A C5 1.811(3)
S1A H1 1.21(4)
S1B C5 1.628(11)
C1 C6 1.522(3)
C1 C16 1.526(3)
C1 C11 1.526(3)
C1 C2 1.528(3)
C2 O1 1.415(3)
C2 H2A 0.9900
C2 H2B 0.9900
O1 C3 1.419(3)
C3 C4 1.496(4)
C3 H3A 0.9900
C3 H3B 0.9900
C4 C5 1.514(4)
C4 H4A 0.9900
C4 H4B 0.9900
C5 H5A 0.9900
C5 H5B 0.9900
C6 O2 1.451(3)
C6 H6A 0.9900
C6 H6B 0.9900
O2 C7 1.388(3)
C7 C8 1.544(4)
C7 C9 1.555(4)
C7 C10 1.558(4)
C9 F4 1.309(4)
C9 F5 1.323(3)
C9 F6 1.335(4)
C8 F1 1.310(4)
C8 F2 1.317(3)
C8 F3 1.350(4)
C10 F9 1.312(3)
C10 F7 1.321(3)
C10 F8 1.326(4)
C11 O3 1.453(3)
C11 H11A 0.9900
C11 H11B 0.9900
O3 C12 1.388(3)
O4 C17 1.391(3)
O4 C16 1.450(3)
C12 C14 1.545(4)
C12 C13 1.546(4)
C12 C15 1.550(4)
C13 F10 1.317(4)
C13 F12 1.318(3)
C13 F11 1.348(4)
C14 F13 1.305(4)
C14 F14 1.320(3)
C14 F15 1.327(4)
C15 F17 1.297(4)
C15 F16 1.320(4)
C15 F18 1.356(4)
C16 H16A 0.9900
C16 H16B 0.9900
C17 C18 1.541(4)
C17 C19 1.556(4)
C17 C20 1.557(4)
C18 F27 1.319(3)
C18 F25 1.330(4)
C18 F26 1.331(4)
C19 F21 1.319(3)
C19 F20 1.324(4)
C19 F19 1.331(3)
C20 F24 1.314(4)
C20 F23 1.326(4)
C20 F22 1.332(4)

loop_
_geom_torsion_atom_site_label_1
_geom_torsion_atom_site_label_2
_geom_torsion_atom_site_label_3
_geom_torsion_atom_site_label_4
_geom_torsion
C6 C1 C2 O1 -61.2(3)
C16 C1 C2 O1 54.9(3)
C11 C1 C2 O1 177.40(18)
C1 C2 O1 C3 164.4(2)
C2 O1 C3 C4 176.3(2)
O1 C3 C4 C5 168.4(2)
C3 C4 C5 S1B 26.2(8)
C3 C4 C5 S1A 54.7(3)
C16 C1 C6 O2 174.51(19)
C11 C1 C6 O2 53.8(2)
C2 C1 C6 O2 -64.9(2)
C1 C6 O2 C7 170.3(2)
C6 O2 C7 C8 44.1(3)
C6 O2 C7 C9 163.4(2)
C6 O2 C7 C10 -80.7(3)
O2 C7 C9 F4 42.3(3)
C8 C7 C9 F4 163.9(2)
C10 C7 C9 F4 -75.1(3)
O2 C7 C9 F5 165.1(2)
C8 C7 C9 F5 -73.2(3)
C10 C7 C9 F5 47.7(3)
O2 C7 C9 F6 -76.5(3)
C8 C7 C9 F6 45.1(3)
C10 C7 C9 F6 166.1(2)
O2 C7 C8 F1 40.0(3)
C9 C7 C8 F1 -75.6(3)
C10 C7 C8 F1 164.8(2)
O2 C7 C8 F2 162.7(2)
C9 C7 C8 F2 47.0(3)
C10 C7 C8 F2 -72.6(3)
O2 C7 C8 F3 -78.2(3)
C9 C7 C8 F3 166.2(2)
C10 C7 C8 F3 46.5(3)
O2 C7 C10 F9 51.3(3)
C8 C7 C10 F9 -75.2(3)
C9 C7 C10 F9 164.2(2)
O2 C7 C10 F7 172.4(2)
C8 C7 C10 F7 46.0(3)
C9 C7 C10 F7 -74.6(3)
O2 C7 C10 F8 -68.6(3)
C8 C7 C10 F8 164.9(2)
C9 C7 C10 F8 44.3(3)
C6 C1 C11 O3 52.8(2)
C16 C1 C11 O3 -63.9(2)
C2 C1 C11 O3 173.20(19)
C1 C11 O3 C12 178.1(2)
C11 O3 C12 C14 -171.2(2)
C11 O3 C12 C13 71.6(3)
C11 O3 C12 C15 -53.0(3)
O3 C12 C13 F10 -50.4(3)
C14 C12 C13 F10 -163.5(3)
C15 C12 C13 F10 75.6(3)
O3 C12 C13 F12 -174.5(2)
C14 C12 C13 F12 72.4(3)
C15 C12 C13 F12 -48.5(3)
O3 C12 C13 F11 66.9(3)
C14 C12 C13 F11 -46.2(3)
C15 C12 C13 F11 -167.1(2)
O3 C12 C14 F13 -45.7(3)
C13 C12 C14 F13 73.5(3)
C15 C12 C14 F13 -165.7(3)
O3 C12 C14 F14 -167.4(3)
C13 C12 C14 F14 -48.3(4)
C15 C12 C14 F14 72.6(4)
O3 C12 C14 F15 72.6(3)
C13 C12 C14 F15 -168.3(2)
C15 C12 C14 F15 -47.4(3)
O3 C12 C15 F17 -36.5(4)
C14 C12 C15 F17 77.2(3)
C13 C12 C15 F17 -162.3(3)
O3 C12 C15 F16 -159.5(2)
C14 C12 C15 F16 -45.8(3)
C13 C12 C15 F16 74.8(3)
O3 C12 C15 F18 81.9(3)
C14 C12 C15 F18 -164.3(2)
C13 C12 C15 F18 -43.8(3)
C17 O4 C16 C1 -173.9(2)
C6 C1 C16 O4 179.41(18)
C11 C1 C16 O4 -59.8(2)
C2 C1 C16 O4 60.2(2)
C16 O4 C17 C18 80.4(3)
C16 O4 C17 C19 -44.5(3)
C16 O4 C17 C20 -162.5(2)
O4 C17 C18 F27 -50.9(3)
C19 C17 C18 F27 75.7(3)
C20 C17 C18 F27 -164.5(2)
O4 C17 C18 F25 -170.9(2)
C19 C17 C18 F25 -44.3(3)
C20 C17 C18 F25 75.5(3)
O4 C17 C18 F26 68.9(3)
C19 C17 C18 F26 -164.5(2)
C20 C17 C18 F26 -44.7(3)
O4 C17 C19 F21 -161.8(2)
C18 C17 C19 F21 72.8(3)
C20 C17 C19 F21 -47.1(3)
O4 C17 C19 F20 -40.3(3)
C18 C17 C19 F20 -165.7(2)
C20 C17 C19 F20 74.5(3)
O4 C17 C19 F19 78.0(3)
C18 C17 C19 F19 -47.4(3)
C20 C17 C19 F19 -167.3(2)
O4 C17 C20 F24 -42.4(3)
C18 C17 C20 F24 76.1(3)
C19 C17 C20 F24 -163.4(3)
O4 C17 C20 F23 -164.3(3)
C18 C17 C20 F23 -45.8(4)
C19 C17 C20 F23 74.8(3)
O4 C17 C20 F22 77.0(3)
C18 C17 C20 F22 -164.4(2)
C19 C17 C20 F22 -43.9(3)
